data_7061015
loop_
_publ_author_name
'Saha, Urmila'
'Mabhai, Subhabrata'
'Das, Bhriguram'
'Kumar, Gopinatha Suresh'
'Brand\~ao, Paula'
'Dolai, Malay'

_publ_section_title
;
 Combined theoretical and experimental investigation of a DNA interactive
 poly-hydroxyl enamine tautomer exhibiting &#x201C;turn on&#x201D; sensing
 for Zn2+ in pseudo-aqueous medium
;
_journal_issue 44
_journal_name_full 'New Journal of Chemistry'
_journal_page_first 20806
_journal_page_last 20817
_journal_paper_doi 10.1039/D1NJ03510J
_journal_volume 45
_journal_year 2021
_chemical_formula_sum 'C12 H16 Br N O5'
_chemical_formula_weight 334.17
_space_group_crystal_system monoclinic
_space_group_IT_number 14
_space_group_name_Hall '-P 2ybc'
_space_group_name_H-M_alt 'P 1 21/c 1'
_atom_sites_solution_hydrogens mixed
_audit_creation_method SHELXL-2018/3
_audit_update_record
;
2021-06-26 deposited with the CCDC.	2021-10-12 downloaded from the CCDC.
;
_cell_angle_alpha 90
_cell_angle_beta 107.998(4)
_cell_angle_gamma 90
_cell_formula_units_Z 4
_cell_length_a 12.2787(16)
_cell_length_b 10.7136(13)
_cell_length_c 10.6360(14)
_cell_measurement_reflns_used 432
_cell_measurement_temperature 150(2)
_cell_measurement_theta_max 25.12
_cell_measurement_theta_min 3.02
_cell_volume 1330.7(3)
_computing_cell_refinement 'Bruker Smart'
_computing_data_collection 'Bruker Smart'
_computing_data_reduction 'Bruker Saint'
_computing_publication_material 'SHELXL-2016/4 (Sheldrick, 2016)'
_computing_structure_refinement 'SHELXL-2018/3 (Sheldrick, 2018)'
_computing_structure_solution 'SHELXT 2014/5 (Sheldrick, 2014)'
_diffrn_ambient_temperature 150(2)
_diffrn_measured_fraction_theta_full 1.000
_diffrn_measured_fraction_theta_max 0.997
_diffrn_measurement_device_type CCD
_diffrn_measurement_method 'omega and phi scans'
_diffrn_radiation_type MoK\a
_diffrn_radiation_wavelength 0.71073
_diffrn_reflns_av_R_equivalents 0.0545
_diffrn_reflns_av_unetI/netI 0.0557
_diffrn_reflns_Laue_measured_fraction_full 1.000
_diffrn_reflns_Laue_measured_fraction_max 0.997
_diffrn_reflns_limit_h_max 16
_diffrn_reflns_limit_h_min -16
_diffrn_reflns_limit_k_max 14
_diffrn_reflns_limit_k_min -14
_diffrn_reflns_limit_l_max 13
_diffrn_reflns_limit_l_min -14
_diffrn_reflns_number 15131
_diffrn_reflns_point_group_measured_fraction_full 1.000
_diffrn_reflns_point_group_measured_fraction_max 0.997
_diffrn_reflns_theta_full 25.242
_diffrn_reflns_theta_max 29.144
_diffrn_reflns_theta_min 1.744
_diffrn_source 'fine-focus sealed tube'
_exptl_absorpt_coefficient_mu 3.105
_exptl_absorpt_correction_T_max 0.7458
_exptl_absorpt_correction_T_min 0.6225
_exptl_absorpt_correction_type multi-scan
_exptl_crystal_colour Yellow
_exptl_crystal_density_diffrn 1.668
_exptl_crystal_description plate
_exptl_crystal_F_000 680
_exptl_crystal_size_max 0.180
_exptl_crystal_size_mid 0.160
_exptl_crystal_size_min 0.030
_refine_diff_density_max 0.435
_refine_diff_density_min -0.592
_refine_diff_density_rms 0.090
_refine_ls_extinction_method none
_refine_ls_goodness_of_fit_ref 1.020
_refine_ls_hydrogen_treatment mixed
_refine_ls_matrix_type full
_refine_ls_number_parameters 189
_refine_ls_number_reflns 3589
_refine_ls_number_restraints 3
_refine_ls_restrained_S_all 1.020
_refine_ls_R_factor_all 0.0583
_refine_ls_R_factor_gt 0.0370
_refine_ls_shift/su_max 0.000
_refine_ls_shift/su_mean 0.000
_refine_ls_structure_factor_coef Fsqd
_refine_ls_weighting_details 'w=1/[\s^2^(Fo^2^)+(0.0267P)^2^+0.5203P] where P=(Fo^2^+2Fc^2^)/3'
_refine_ls_weighting_scheme calc
_refine_ls_wR_factor_gt 0.0717
_refine_ls_wR_factor_ref 0.0789
_reflns_Friedel_coverage 0.000
_reflns_number_gt 2701
_reflns_number_total 3589
_reflns_threshold_expression 'I > 2\s(I)'
_cod_data_source_file d1nj03510j2.cif
_cod_data_source_block f
_cod_depositor_comments 'Adding full bibliography for 7061015.cif.'
_cod_original_sg_symbol_H-M 'P 21/c'
_cod_database_code 7061015
_shelx_shelxl_version_number 2018/3
_shelx_space_group_comment
;
The symmetry employed for this shelxl refinement is uniquely defined
by the following loop, which should always be used as a source of
symmetry information in preference to the above space-group names.
They are only intended as comments.
;
_shelx_estimated_absorpt_t_min 0.605
_shelx_estimated_absorpt_t_max 0.913

loop_
_space_group_symop_operation_xyz
'x, y, z'
'-x, y+1/2, -z+1/2'
'-x, -y, -z'
'x, -y-1/2, z-1/2'

loop_
_atom_site_label
_atom_site_type_symbol
_atom_site_fract_x
_atom_site_fract_y
_atom_site_fract_z
_atom_site_U_iso_or_equiv
_atom_site_adp_type
_atom_site_occupancy
_atom_site_site_symmetry_order
_atom_site_calc_flag
_atom_site_refinement_flags_posn
_atom_site_refinement_flags_adp
_atom_site_refinement_flags_occupancy
_atom_site_disorder_assembly
_atom_site_disorder_group
Br Br -0.04442(2) 0.48688(2) 0.81101(3) 0.02745(9) Uani 1 1 d . . . . .
O1 O 0.29752(14) 0.59788(13) 0.52675(17) 0.0180(4) Uani 1 1 d . . . . .
O2 O 0.20014(15) 0.37663(14) 0.49456(18) 0.0223(4) Uani 1 1 d . . . . .
O3 O 0.55056(15) 0.77492(14) 0.60397(17) 0.0183(4) Uani 1 1 d D . . . .
H3A H 0.590(2) 0.7055(17) 0.634(3) 0.044(9) Uiso 1 1 d D . . . .
O4 O 0.46370(17) 1.10246(14) 0.62315(18) 0.0244(4) Uani 1 1 d D . . . .
H4A H 0.451(3) 1.148(3) 0.551(2) 0.051(10) Uiso 1 1 d D . . . .
O5 O 0.35310(14) 1.04219(13) 0.83729(17) 0.0180(4) Uani 1 1 d D . . . .
H5A H 0.324(3) 1.012(2) 0.897(3) 0.051(10) Uiso 1 1 d D . . . .
N1 N 0.35786(17) 0.79542(16) 0.6748(2) 0.0144(4) Uani 1 1 d . . . . .
H1 H 0.366(2) 0.746(2) 0.620(3) 0.021(7) Uiso 1 1 d . . . . .
C1 C 0.2299(2) 0.57295(19) 0.5950(2) 0.0151(5) Uani 1 1 d . . . . .
C2 C 0.1698(2) 0.45532(19) 0.5787(2) 0.0167(5) Uani 1 1 d . . . . .
C3 C 0.0918(2) 0.4306(2) 0.6430(3) 0.0192(5) Uani 1 1 d . . . . .
H3 H 0.051082 0.353847 0.628176 0.023 Uiso 1 1 calc R U . . .
C4 C 0.0717(2) 0.5194(2) 0.7317(3) 0.0185(5) Uani 1 1 d . . . . .
C5 C 0.1321(2) 0.6272(2) 0.7596(3) 0.0188(5) Uani 1 1 d . . . . .
H5 H 0.120579 0.683426 0.823372 0.023 Uiso 1 1 calc R U . . .
C6 C 0.2130(2) 0.65538(19) 0.6925(2) 0.0151(5) Uani 1 1 d . . . . .
C7 C 0.1490(3) 0.2558(2) 0.4752(3) 0.0316(7) Uani 1 1 d . . . . .
H7A H 0.168433 0.211739 0.560048 0.047 Uiso 1 1 calc R U . . .
H7B H 0.177665 0.208392 0.413257 0.047 Uiso 1 1 calc R U . . .
H7C H 0.065596 0.264223 0.439131 0.047 Uiso 1 1 calc R U . . .
C8 C 0.2810(2) 0.76458(19) 0.7292(2) 0.0165(5) Uani 1 1 d . . . . .
H8 H 0.269529 0.816903 0.796149 0.020 Uiso 1 1 calc R U . . .
C9 C 0.43686(19) 0.90236(18) 0.7072(2) 0.0127(5) Uani 1 1 d . . . . .
C10 C 0.5560(2) 0.8537(2) 0.7145(2) 0.0166(5) Uani 1 1 d . . . . .
H10A H 0.607445 0.925110 0.715507 0.020 Uiso 1 1 calc R U . . .
H10B H 0.588309 0.806099 0.797463 0.020 Uiso 1 1 calc R U . . .
C11 C 0.3911(2) 0.99620(18) 0.5944(2) 0.0170(5) Uani 1 1 d . . . . .
H11A H 0.391170 0.958655 0.509356 0.020 Uiso 1 1 calc R U . . .
H11B H 0.311624 1.020400 0.587390 0.020 Uiso 1 1 calc R U . . .
C12 C 0.4466(2) 0.96063(19) 0.8411(2) 0.0154(5) Uani 1 1 d . . . . .
H12A H 0.449912 0.893193 0.905831 0.019 Uiso 1 1 calc R U . . .
H12B H 0.519102 1.008263 0.872121 0.019 Uiso 1 1 calc R U . . .

loop_
_atom_site_aniso_label
_atom_site_aniso_U_11
_atom_site_aniso_U_22
_atom_site_aniso_U_33
_atom_site_aniso_U_23
_atom_site_aniso_U_13
_atom_site_aniso_U_12
Br 0.02566(16) 0.02461(14) 0.03947(18) 0.00437(11) 0.02086(13) -0.00210(10)
O1 0.0205(10) 0.0158(8) 0.0210(10) -0.0035(6) 0.0113(8) -0.0028(6)
O2 0.0300(11) 0.0138(8) 0.0258(10) -0.0084(7) 0.0127(9) -0.0065(7)
O3 0.0250(10) 0.0120(8) 0.0214(10) 0.0016(6) 0.0122(8) 0.0039(6)
O4 0.0417(12) 0.0118(8) 0.0222(11) 0.0012(7) 0.0137(9) -0.0058(7)
O5 0.0236(10) 0.0132(8) 0.0218(10) -0.0007(6) 0.0138(8) 0.0002(6)
N1 0.0174(11) 0.0095(8) 0.0178(11) -0.0023(8) 0.0077(9) -0.0011(7)
C1 0.0147(12) 0.0135(10) 0.0168(13) 0.0010(9) 0.0042(10) 0.0013(8)
C2 0.0180(13) 0.0134(10) 0.0169(13) -0.0016(9) 0.0027(11) -0.0013(8)
C3 0.0170(13) 0.0145(10) 0.0247(14) 0.0022(9) 0.0046(11) -0.0025(9)
C4 0.0176(13) 0.0184(11) 0.0225(14) 0.0030(9) 0.0105(11) -0.0005(9)
C5 0.0209(14) 0.0149(11) 0.0236(14) 0.0001(9) 0.0111(12) 0.0010(9)
C6 0.0145(12) 0.0121(10) 0.0195(13) 0.0011(8) 0.0064(11) 0.0007(8)
C7 0.0426(19) 0.0163(12) 0.0381(18) -0.0108(11) 0.0157(15) -0.0086(11)
C8 0.0189(13) 0.0111(10) 0.0202(14) -0.0014(8) 0.0071(11) 0.0011(8)
C9 0.0160(12) 0.0093(9) 0.0135(12) 0.0001(8) 0.0057(10) -0.0021(8)
C10 0.0178(13) 0.0144(10) 0.0193(14) -0.0019(8) 0.0082(11) -0.0015(8)
C11 0.0223(13) 0.0138(10) 0.0154(12) 0.0010(9) 0.0065(10) 0.0013(9)
C12 0.0191(13) 0.0105(10) 0.0175(13) -0.0005(8) 0.0067(11) -0.0008(8)

loop_
_atom_type_symbol
_atom_type_description
_atom_type_scat_dispersion_real
_atom_type_scat_dispersion_imag
_atom_type_scat_source
C C 0.0033 0.0016 'International Tables Vol C Tables 4.2.6.8 and 6.1.1.4'
H H 0.0000 0.0000 'International Tables Vol C Tables 4.2.6.8 and 6.1.1.4'
N N 0.0061 0.0033 'International Tables Vol C Tables 4.2.6.8 and 6.1.1.4'
O O 0.0106 0.0060 'International Tables Vol C Tables 4.2.6.8 and 6.1.1.4'
Br Br -0.2901 2.4595 'International Tables Vol C Tables 4.2.6.8 and 6.1.1.4'

loop_
_geom_angle_atom_site_label_1
_geom_angle_atom_site_label_2
_geom_angle_atom_site_label_3
_geom_angle
_geom_angle_site_symmetry_1
_geom_angle_site_symmetry_3
_geom_angle_publ_flag
C2 O2 C7 117.28(19) . . ?
C10 O3 H3A 108(2) . . ?
C11 O4 H4A 109(2) . . ?
C12 O5 H5A 105(2) . . ?
C8 N1 C9 127.86(19) . . ?
C8 N1 H1 115.1(18) . . ?
C9 N1 H1 116.9(18) . . ?
O1 C1 C6 123.06(19) . . ?
O1 C1 C2 120.6(2) . . ?
C6 C1 C2 116.3(2) . . ?
O2 C2 C3 125.9(2) . . ?
O2 C2 C1 112.64(19) . . ?
C3 C2 C1 121.5(2) . . ?
C2 C3 C4 119.9(2) . . ?
C2 C3 H3 120.1 . . ?
C4 C3 H3 120.1 . . ?
C5 C4 C3 121.5(2) . . ?
C5 C4 Br 119.62(18) . . ?
C3 C4 Br 118.88(17) . . ?
C4 C5 C6 119.4(2) . . ?
C4 C5 H5 120.3 . . ?
C6 C5 H5 120.3 . . ?
C8 C6 C5 118.6(2) . . ?
C8 C6 C1 120.3(2) . . ?
C5 C6 C1 120.96(19) . . ?
O2 C7 H7A 109.5 . . ?
O2 C7 H7B 109.5 . . ?
H7A C7 H7B 109.5 . . ?
O2 C7 H7C 109.5 . . ?
H7A C7 H7C 109.5 . . ?
H7B C7 H7C 109.5 . . ?
N1 C8 C6 122.4(2) . . ?
N1 C8 H8 118.8 . . ?
C6 C8 H8 118.8 . . ?
N1 C9 C12 113.14(17) . . ?
N1 C9 C10 107.27(16) . . ?
C12 C9 C10 107.10(19) . . ?
N1 C9 C11 105.77(19) . . ?
C12 C9 C11 111.50(17) . . ?
C10 C9 C11 112.08(18) . . ?
O3 C10 C9 110.94(19) . . ?
O3 C10 H10A 109.5 . . ?
C9 C10 H10A 109.5 . . ?
O3 C10 H10B 109.5 . . ?
C9 C10 H10B 109.5 . . ?
H10A C10 H10B 108.0 . . ?
O4 C11 C9 107.66(19) . . ?
O4 C11 H11A 110.2 . . ?
C9 C11 H11A 110.2 . . ?
O4 C11 H11B 110.2 . . ?
C9 C11 H11B 110.2 . . ?
H11A C11 H11B 108.5 . . ?
O5 C12 C9 113.07(19) . . ?
O5 C12 H12A 109.0 . . ?
C9 C12 H12A 109.0 . . ?
O5 C12 H12B 109.0 . . ?
C9 C12 H12B 109.0 . . ?
H12A C12 H12B 107.8 . . ?

loop_
_geom_bond_atom_site_label_1
_geom_bond_atom_site_label_2
_geom_bond_distance
_geom_bond_site_symmetry_2
_geom_bond_publ_flag
Br C4 1.900(2) . ?
O1 C1 1.288(3) . ?
O2 C2 1.363(3) . ?
O2 C7 1.426(3) . ?
O3 C10 1.431(3) . ?
O3 H3A 0.889(10) . ?
O4 C11 1.420(3) . ?
O4 H4A 0.884(10) . ?
O5 C12 1.433(3) . ?
O5 H5A 0.886(10) . ?
N1 C8 1.293(3) . ?
N1 C9 1.472(3) . ?
N1 H1 0.82(3) . ?
C1 C6 1.426(3) . ?
C1 C2 1.444(3) . ?
C2 C3 1.363(3) . ?
C3 C4 1.415(3) . ?
C3 H3 0.9500 . ?
C4 C5 1.355(3) . ?
C5 C6 1.423(3) . ?
C5 H5 0.9500 . ?
C6 C8 1.420(3) . ?
C7 H7A 0.9800 . ?
C7 H7B 0.9800 . ?
C7 H7C 0.9800 . ?
C8 H8 0.9500 . ?
C9 C12 1.526(3) . ?
C9 C10 1.533(3) . ?
C9 C11 1.533(3) . ?
C10 H10A 0.9900 . ?
C10 H10B 0.9900 . ?
C11 H11A 0.9900 . ?
C11 H11B 0.9900 . ?
C12 H12A 0.9900 . ?
C12 H12B 0.9900 . ?
